data_7230556
loop_
_publ_author_name
'Hu, Rong'
'Zhoujin, Yunping'
'Liu, Meng'
'Zhang, Mingtao'
'Parkin, Sean'
'Zhou, Panpan'
'Wang, Jianzhi'
'Yu, Faquan'
'Long, Sihui'

_publ_section_title
;
 Solution growth and thermal treatment of crystals lead to two new forms
 of 2-((2,6-dimethylphenyl)amino)benzoic acid
;
_journal_issue 28
_journal_name_full 'RSC Advances'
_journal_page_first 15459
_journal_paper_doi 10.1039/C7RA13353G
_journal_volume 8
_journal_year 2018
_chemical_formula_moiety 'C15 H15 N O2'
_chemical_formula_sum 'C15 H15 N O2'
_chemical_formula_weight 241.28
_space_group_crystal_system triclinic
_space_group_IT_number 2
_space_group_name_Hall '-P 1'
_space_group_name_H-M_alt 'P -1'
_symmetry_space_group_name_Hall '-P 1'
_symmetry_space_group_name_H-M 'P -1'
_atom_sites_solution_hydrogens mixed
_atom_sites_solution_primary direct
_atom_sites_solution_secondary difmap
_audit_creation_method SHELXL-2017/1
_audit_update_record
;
2017-12-09 deposited with the CCDC.
2018-04-18 downloaded from the CCDC.
;
_cell_angle_alpha 72.582(4)
_cell_angle_beta 83.740(4)
_cell_angle_gamma 73.854(4)
_cell_formula_units_Z 2
_cell_length_a 7.524(2)
_cell_length_b 8.103(2)
_cell_length_c 11.191(3)
_cell_measurement_reflns_used 2386
_cell_measurement_temperature 296(2)
_cell_measurement_theta_max 30.61
_cell_measurement_theta_min 2.73
_cell_volume 625.1(3)
_computing_cell_refinement 'Bruker SMART'
_computing_data_collection 'Bruker SMART APEX II'
_computing_data_reduction 'Bruker SMART'
_computing_structure_refinement 'SHELXL-2017/1 (Sheldrick, 2017)'
_computing_structure_solution 'SHELXS-97 (Sheldrick, 2008)'
_diffrn_ambient_temperature 296(2)
_diffrn_measured_fraction_theta_full 0.984
_diffrn_measured_fraction_theta_max 0.961
_diffrn_measurement_device_type 'Bruker APEX II area detector'
_diffrn_measurement_method '\w scans'
_diffrn_radiation_type MoK\a
_diffrn_radiation_wavelength 0.71073
_diffrn_reflns_av_R_equivalents 0.0193
_diffrn_reflns_av_unetI/netI 0.0322
_diffrn_reflns_Laue_measured_fraction_full 0.984
_diffrn_reflns_Laue_measured_fraction_max 0.961
_diffrn_reflns_limit_h_max 9
_diffrn_reflns_limit_h_min -7
_diffrn_reflns_limit_k_max 10
_diffrn_reflns_limit_k_min -9
_diffrn_reflns_limit_l_max 13
_diffrn_reflns_limit_l_min -14
_diffrn_reflns_number 3780
_diffrn_reflns_point_group_measured_fraction_full 0.984
_diffrn_reflns_point_group_measured_fraction_max 0.961
_diffrn_reflns_theta_full 25.242
_diffrn_reflns_theta_max 27.498
_diffrn_reflns_theta_min 1.908
_diffrn_source 'fine-focus sealed tube'
_exptl_absorpt_coefficient_mu 0.085
_exptl_absorpt_correction_T_max 0.9832
_exptl_absorpt_correction_T_min 0.9749
_exptl_absorpt_correction_type multi-scan
_exptl_absorpt_process_details SADABS
_exptl_crystal_colour colorless
_exptl_crystal_density_diffrn 1.282
_exptl_crystal_density_method 'not measured'
_exptl_crystal_description block
_exptl_crystal_F_000 256
_exptl_crystal_size_max 0.300
_exptl_crystal_size_mid 0.200
_exptl_crystal_size_min 0.200
_refine_diff_density_max 0.197
_refine_diff_density_min -0.220
_refine_diff_density_rms 0.058
_refine_ls_extinction_coef 0.52(3)
_refine_ls_extinction_expression Fc^*^=kFc[1+0.001xFc^2^\l^3^/sin(2\q)]^-1/4^
_refine_ls_extinction_method 'SHELXL-2017/1 (Sheldrick 2017)'
_refine_ls_goodness_of_fit_ref 1.060
_refine_ls_hydrogen_treatment mixed
_refine_ls_matrix_type full
_refine_ls_number_parameters 171
_refine_ls_number_reflns 2769
_refine_ls_number_restraints 0
_refine_ls_restrained_S_all 1.060
_refine_ls_R_factor_all 0.0545
_refine_ls_R_factor_gt 0.0474
_refine_ls_shift/su_max 0.000
_refine_ls_shift/su_mean 0.000
_refine_ls_structure_factor_coef Fsqd
_refine_ls_weighting_details 'w=1/[\s^2^(Fo^2^)+(0.0682P)^2^+0.1340P] where P=(Fo^2^+2Fc^2^)/3'
_refine_ls_weighting_scheme calc
_refine_ls_wR_factor_gt 0.1307
_refine_ls_wR_factor_ref 0.1385
_reflns_Friedel_coverage 0.000
_reflns_number_gt 2321
_reflns_number_total 2769
_reflns_threshold_expression 'I > 2\s(I)'
_cod_data_source_file c7ra13353g1.cif
_cod_data_source_block yf_170724
_cod_depositor_comments
;
The following automatic conversions were performed:

'_exptl_absorpt_correction_type' value 'Multi-scan' changed to
'multi-scan' according to
/home/data/users/saulius/crontab/automatic-downloads/rss-feeds/RSC/lib/dictionaries/cif_core.dic
dictionary named 'cif_core.dic' version 2.4.2 from 2011-04-26.

Automatic conversion script
Id: cif_fix_values 4973 2017-02-22 13:04:09Z antanas 
;
_cod_database_code 7230556
_shelx_shelxl_version_number 2017/1
_shelx_space_group_comment
;
The symmetry employed for this shelxl refinement is uniquely defined
by the following loop, which should always be used as a source of
symmetry information in preference to the above space-group names.
They are only intended as comments.
;
_shelx_estimated_absorpt_t_min 0.975
_shelx_estimated_absorpt_t_max 0.983

loop_
_space_group_symop_operation_xyz
'x, y, z'
'-x, -y, -z'

loop_
_atom_site_label
_atom_site_type_symbol
_atom_site_fract_x
_atom_site_fract_y
_atom_site_fract_z
_atom_site_U_iso_or_equiv
_atom_site_adp_type
_atom_site_occupancy
_atom_site_site_symmetry_order
_atom_site_calc_flag
_atom_site_refinement_flags_posn
_atom_site_refinement_flags_adp
C1 C 0.39469(18) 1.17222(17) 0.10256(12) 0.0374(3) Uani 1 1 d . .
C2 C 0.5642(2) 1.2003(2) 0.04776(14) 0.0458(4) Uani 1 1 d . .
H2 H 0.565185 1.305626 -0.014918 0.055 Uiso 1 1 calc R U
C3 C 0.7294(2) 1.0759(2) 0.08429(15) 0.0530(4) Uani 1 1 d . .
H3 H 0.840876 1.096812 0.047370 0.064 Uiso 1 1 calc R U
C4 C 0.7262(2) 0.9187(2) 0.17720(16) 0.0533(4) Uani 1 1 d . .
H4 H 0.836984 0.833285 0.201887 0.064 Uiso 1 1 calc R U
C5 C 0.5631(2) 0.88673(19) 0.23345(14) 0.0462(4) Uani 1 1 d . .
H5 H 0.565402 0.780213 0.295694 0.055 Uiso 1 1 calc R U
C6 C 0.39228(18) 1.01199(16) 0.19877(12) 0.0366(3) Uani 1 1 d . .
N7 N 0.23161(17) 0.97457(15) 0.25687(11) 0.0437(3) Uani 1 1 d . .
H7 H 0.132(3) 1.066(2) 0.2383(16) 0.052 Uiso 1 1 d . U
C8 C 0.23438(18) 0.84981(17) 0.37980(12) 0.0385(3) Uani 1 1 d . .
C9 C 0.24285(19) 0.90747(18) 0.48458(14) 0.0430(3) Uani 1 1 d . .
C10 C 0.2459(2) 0.7859(2) 0.60330(15) 0.0507(4) Uani 1 1 d . .
H10 H 0.251796 0.821951 0.673895 0.061 Uiso 1 1 calc R U
C11 C 0.2402(2) 0.6118(2) 0.61679(14) 0.0530(4) Uani 1 1 d . .
H11 H 0.241493 0.531934 0.696331 0.064 Uiso 1 1 calc R U
C12 C 0.2327(2) 0.55680(18) 0.51314(14) 0.0496(4) Uani 1 1 d . .
H12 H 0.228527 0.439644 0.523647 0.060 Uiso 1 1 calc R U
C13 C 0.23112(19) 0.67304(17) 0.39217(13) 0.0419(3) Uani 1 1 d . .
C14 C 0.22345(19) 1.31128(17) 0.05973(12) 0.0404(3) Uani 1 1 d . .
O15 O 0.06841(14) 1.30138(14) 0.10310(11) 0.0562(3) Uani 1 1 d . .
O16 O 0.24769(16) 1.45199(15) -0.03085(11) 0.0603(4) Uani 1 1 d . .
H16 H 0.127(3) 1.539(3) -0.0530(16) 0.090 Uiso 1 1 calc R U
C17 C 0.2477(2) 1.0971(2) 0.47042(17) 0.0556(4) Uani 1 1 d . .
H17A H 0.355273 1.120908 0.421235 0.083 Uiso 1 1 calc R U
H17B H 0.252411 1.112644 0.551649 0.083 Uiso 1 1 calc R U
H17C H 0.138428 1.178568 0.429351 0.083 Uiso 1 1 calc R U
C18 C 0.2304(3) 0.6066(2) 0.27996(15) 0.0572(4) Uani 1 1 d . .
H18A H 0.192056 0.706856 0.207929 0.086 Uiso 1 1 calc R U
H18B H 0.146002 0.532221 0.296020 0.086 Uiso 1 1 calc R U
H18C H 0.352673 0.538340 0.264522 0.086 Uiso 1 1 calc R U

loop_
_atom_site_aniso_label
_atom_site_aniso_U_11
_atom_site_aniso_U_22
_atom_site_aniso_U_33
_atom_site_aniso_U_23
_atom_site_aniso_U_13
_atom_site_aniso_U_12
C1 0.0396(7) 0.0314(6) 0.0377(6) -0.0041(5) -0.0043(5) -0.0085(5)
C2 0.0471(8) 0.0435(8) 0.0442(7) -0.0051(6) 0.0013(6) -0.0163(6)
C3 0.0387(7) 0.0615(10) 0.0574(9) -0.0149(7) 0.0037(6) -0.0148(7)
C4 0.0377(7) 0.0555(9) 0.0588(9) -0.0141(7) -0.0074(6) 0.0005(6)
C5 0.0435(8) 0.0373(7) 0.0474(7) -0.0016(6) -0.0076(6) -0.0025(6)
C6 0.0379(7) 0.0303(6) 0.0380(6) -0.0040(5) -0.0065(5) -0.0072(5)
N7 0.0377(6) 0.0319(6) 0.0472(7) 0.0089(5) -0.0069(5) -0.0057(5)
C8 0.0349(6) 0.0277(6) 0.0430(7) 0.0030(5) -0.0054(5) -0.0048(5)
C9 0.0390(7) 0.0318(7) 0.0527(8) -0.0051(6) -0.0055(6) -0.0061(5)
C10 0.0573(9) 0.0445(8) 0.0453(8) -0.0090(6) -0.0048(6) -0.0078(7)
C11 0.0626(9) 0.0393(8) 0.0419(7) 0.0050(6) -0.0023(6) -0.0064(7)
C12 0.0593(9) 0.0252(6) 0.0537(8) 0.0015(6) -0.0014(7) -0.0078(6)
C13 0.0436(7) 0.0297(6) 0.0456(7) -0.0029(5) -0.0023(6) -0.0066(5)
C14 0.0437(7) 0.0301(6) 0.0402(7) 0.0015(5) -0.0049(5) -0.0094(5)
O15 0.0411(6) 0.0409(6) 0.0624(7) 0.0166(5) -0.0033(5) -0.0052(4)
O16 0.0506(6) 0.0401(6) 0.0653(7) 0.0184(5) 0.0002(5) -0.0089(5)
C17 0.0593(10) 0.0369(8) 0.0703(10) -0.0119(7) -0.0093(8) -0.0127(7)
C18 0.0705(11) 0.0442(8) 0.0549(9) -0.0124(7) -0.0045(8) -0.0126(7)

loop_
_atom_type_symbol
_atom_type_description
_atom_type_scat_dispersion_real
_atom_type_scat_dispersion_imag
_atom_type_scat_source
C C 0.0033 0.0016 'International Tables Vol C Tables 4.2.6.8 and 6.1.1.4'
H H 0.0000 0.0000 'International Tables Vol C Tables 4.2.6.8 and 6.1.1.4'
N N 0.0061 0.0033 'International Tables Vol C Tables 4.2.6.8 and 6.1.1.4'
O O 0.0106 0.0060 'International Tables Vol C Tables 4.2.6.8 and 6.1.1.4'

loop_
_geom_angle_atom_site_label_1
_geom_angle_atom_site_label_2
_geom_angle_atom_site_label_3
_geom_angle
C2 C1 C6 119.44(12)
C2 C1 C14 118.88(12)
C6 C1 C14 121.68(12)
C3 C2 C1 121.69(13)
C3 C2 H2 119.2
C1 C2 H2 119.2
C2 C3 C4 118.68(14)
C2 C3 H3 120.7
C4 C3 H3 120.7
C5 C4 C3 121.33(14)
C5 C4 H4 119.3
C3 C4 H4 119.3
C4 C5 C6 121.26(14)
C4 C5 H5 119.4
C6 C5 H5 119.4
N7 C6 C5 119.53(12)
N7 C6 C1 122.88(12)
C5 C6 C1 117.59(13)
C6 N7 C8 120.73(11)
C6 N7 H7 114.1(11)
C8 N7 H7 117.0(11)
C9 C8 C13 121.37(12)
C9 C8 N7 118.97(12)
C13 C8 N7 119.66(13)
C10 C9 C8 118.66(13)
C10 C9 C17 120.31(14)
C8 C9 C17 121.03(13)
C11 C10 C9 120.50(15)
C11 C10 H10 119.7
C9 C10 H10 119.7
C12 C11 C10 120.23(13)
C12 C11 H11 119.9
C10 C11 H11 119.9
C11 C12 C13 121.44(13)
C11 C12 H12 119.3
C13 C12 H12 119.3
C12 C13 C8 117.79(13)
C12 C13 C18 120.17(13)
C8 C13 C18 122.02(13)
O15 C14 O16 121.26(12)
O15 C14 C1 124.04(11)
O16 C14 C1 114.70(12)
C14 O16 H16 109.5
C9 C17 H17A 109.5
C9 C17 H17B 109.5
H17A C17 H17B 109.5
C9 C17 H17C 109.5
H17A C17 H17C 109.5
H17B C17 H17C 109.5
C13 C18 H18A 109.5
C13 C18 H18B 109.5
H18A C18 H18B 109.5
C13 C18 H18C 109.5
H18A C18 H18C 109.5
H18B C18 H18C 109.5

loop_
_geom_bond_atom_site_label_1
_geom_bond_atom_site_label_2
_geom_bond_distance
C1 C2 1.4005(19)
C1 C6 1.4204(17)
C1 C14 1.4709(18)
C2 C3 1.377(2)
C2 H2 0.9300
C3 C4 1.386(2)
C3 H3 0.9300
C4 C5 1.372(2)
C4 H4 0.9300
C5 C6 1.4071(19)
C5 H5 0.9300
C6 N7 1.3750(18)
N7 C8 1.4412(16)
N7 H7 0.889(19)
C8 C9 1.399(2)
C8 C13 1.4042(19)
C9 C10 1.395(2)
C9 C17 1.507(2)
C10 C11 1.385(2)
C10 H10 0.9300
C11 C12 1.373(2)
C11 H11 0.9300
C12 C13 1.3979(19)
C12 H12 0.9300
C13 C18 1.508(2)
C14 O15 1.2281(17)
C14 O16 1.3207(16)
O16 H16 0.99(3)
C17 H17A 0.9600
C17 H17B 0.9600
C17 H17C 0.9600
C18 H18A 0.9600
C18 H18B 0.9600
C18 H18C 0.9600

loop_
_geom_torsion_atom_site_label_1
_geom_torsion_atom_site_label_2
_geom_torsion_atom_site_label_3
_geom_torsion_atom_site_label_4
_geom_torsion
C6 C1 C2 C3 0.3(2)
C14 C1 C2 C3 179.55(14)
C1 C2 C3 C4 0.4(2)
C2 C3 C4 C5 -0.7(3)
C3 C4 C5 C6 0.2(2)
C4 C5 C6 N7 179.64(14)
C4 C5 C6 C1 0.5(2)
C2 C1 C6 N7 -179.85(13)
C14 C1 C6 N7 0.9(2)
C2 C1 C6 C5 -0.8(2)
C14 C1 C6 C5 179.99(12)
C5 C6 N7 C8 23.7(2)
C1 C6 N7 C8 -157.22(13)
C6 N7 C8 C9 79.63(17)
C6 N7 C8 C13 -99.50(16)
C13 C8 C9 C10 -0.7(2)
N7 C8 C9 C10 -179.86(12)
C13 C8 C9 C17 179.56(13)
N7 C8 C9 C17 0.4(2)
C8 C9 C10 C11 -0.1(2)
C17 C9 C10 C11 179.56(15)
C9 C10 C11 C12 0.4(3)
C10 C11 C12 C13 0.2(3)
C11 C12 C13 C8 -1.0(2)
C11 C12 C13 C18 177.58(15)
C9 C8 C13 C12 1.3(2)
N7 C8 C13 C12 -179.57(12)
C9 C8 C13 C18 -177.28(14)
N7 C8 C13 C18 1.8(2)
C2 C1 C14 O15 -178.63(14)
C6 C1 C14 O15 0.6(2)
C2 C1 C14 O16 1.20(19)
C6 C1 C14 O16 -179.58(13)
